data_2238109
loop_
_publ_author_name
'Yan, Lin-Jie'
'Zhang, Sheng-Yong'

_publ_section_title
;
 6,8-Dibromo-3-nitro-2-phenyl-2<i>H</i>-chromene
;
_journal_coeditor_code ZL2545
_journal_issue 6
_journal_name_full 'Acta Crystallographica Section E'
_journal_page_first o877
_journal_paper_doi 10.1107/S160053681301221X
_journal_volume 69
_journal_year 2013
_chemical_formula_iupac 'C15 H9 Br2 N O3'
_chemical_formula_moiety 'C15 H9 Br2 N O3'
_chemical_formula_sum 'C15 H9 Br2 N O3'
_chemical_formula_weight 411.05
_chemical_melting_point 358
_chemical_name_systematic
;
6,8-Dibromo-3-nitro-2-phenyl-2<i>H</i>-chromene
;
_space_group_IT_number 2
_symmetry_cell_setting triclinic
_symmetry_space_group_name_Hall '-P 1'
_symmetry_space_group_name_H-M 'P -1'
_atom_sites_solution_hydrogens geom
_atom_sites_solution_primary direct
_atom_sites_solution_secondary difmap
_audit_creation_method SHELXL-97
_cell_angle_alpha 73.503(4)
_cell_angle_beta 75.633(4)
_cell_angle_gamma 79.579(4)
_cell_formula_units_Z 2
_cell_length_a 8.2249(19)
_cell_length_b 8.886(2)
_cell_length_c 10.814(3)
_cell_measurement_reflns_used 1256
_cell_measurement_temperature 296(2)
_cell_measurement_theta_max 23.42
_cell_measurement_theta_min 2.57
_cell_volume 728.9(3)
_computing_cell_refinement 'SAINT (Bruker, 2008)'
_computing_data_collection 'APEX2 (Bruker, 2008)'
_computing_data_reduction 'SAINT (Bruker, 2008)'
_computing_molecular_graphics 'SHELXTL (Sheldrick, 2008)'
_computing_publication_material 'SHELXTL (Sheldrick, 2008)'
_computing_structure_refinement 'SHELXL97 (Sheldrick, 2008)'
_computing_structure_solution 'SHELXS97 (Sheldrick, 2008)'
_diffrn_ambient_temperature 296(2)
_diffrn_measured_fraction_theta_full 0.991
_diffrn_measured_fraction_theta_max 0.991
_diffrn_measurement_device_type 'Bruker APEXII CCD'
_diffrn_measurement_method '\f and \w scans'
_diffrn_radiation_monochromator graphite
_diffrn_radiation_source 'fine-focus sealed tube'
_diffrn_radiation_type MoK\a
_diffrn_radiation_wavelength 0.71073
_diffrn_reflns_av_R_equivalents 0.0293
_diffrn_reflns_av_sigmaI/netI 0.0591
_diffrn_reflns_limit_h_max 9
_diffrn_reflns_limit_h_min -9
_diffrn_reflns_limit_k_max 8
_diffrn_reflns_limit_k_min -10
_diffrn_reflns_limit_l_max 9
_diffrn_reflns_limit_l_min -12
_diffrn_reflns_number 3687
_diffrn_reflns_theta_full 25.10
_diffrn_reflns_theta_max 25.10
_diffrn_reflns_theta_min 2.41
_exptl_absorpt_coefficient_mu 5.569
_exptl_absorpt_correction_T_max 0.5052
_exptl_absorpt_correction_T_min 0.2318
_exptl_absorpt_correction_type multi-scan
_exptl_absorpt_process_details '(<i>SADABS</i>; Bruker, 2005)'
_exptl_crystal_colour yellow
_exptl_crystal_density_diffrn 1.873
_exptl_crystal_density_method 'not measured'
_exptl_crystal_description block
_exptl_crystal_F_000 400
_exptl_crystal_size_max 0.37
_exptl_crystal_size_mid 0.24
_exptl_crystal_size_min 0.14
_refine_diff_density_max 0.542
_refine_diff_density_min -0.559
_refine_ls_extinction_method none
_refine_ls_goodness_of_fit_ref 1.040
_refine_ls_hydrogen_treatment constr
_refine_ls_matrix_type full
_refine_ls_number_parameters 190
_refine_ls_number_reflns 2563
_refine_ls_number_restraints 0
_refine_ls_restrained_S_all 1.040
_refine_ls_R_factor_all 0.0629
_refine_ls_R_factor_gt 0.0408
_refine_ls_shift/su_max 0.001
_refine_ls_shift/su_mean 0.000
_refine_ls_structure_factor_coef Fsqd
_refine_ls_weighting_details 'calc w=1/[\s^2^(Fo^2^)+(0.0459P)^2^+0.0000P] where P=(Fo^2^+2Fc^2^)/3'
_refine_ls_weighting_scheme calc
_refine_ls_wR_factor_gt 0.0940
_refine_ls_wR_factor_ref 0.1049
_reflns_number_gt 1856
_reflns_number_total 2563
_reflns_threshold_expression I>2sigma(I)
_cod_data_source_file zl2545.cif
_cod_data_source_block I
_cod_original_cell_volume 728.8(3)
_cod_database_code 2238109
_cod_database_fobs_code 2238109

loop_
_symmetry_equiv_pos_as_xyz
'x, y, z'
'-x, -y, -z'

loop_
_atom_site_type_symbol
_atom_site_label
_atom_site_fract_x
_atom_site_fract_y
_atom_site_fract_z
_atom_site_U_iso_or_equiv
_atom_site_adp_type
_atom_site_calc_flag
_atom_site_refinement_flags
_atom_site_occupancy
_atom_site_symmetry_multiplicity
Br Br1 1.27050(6) 0.90953(6) 0.84090(5) 0.0643(2) Uani d . 1 1
Br Br2 0.93397(8) 0.62857(8) 1.35367(5) 0.0800(2) Uani d . 1 1
N N1 0.6350(4) 0.6139(4) 0.7380(4) 0.0480(9) Uani d . 1 1
O O1 0.6475(4) 0.6655(5) 0.6195(3) 0.0686(10) Uani d . 1 1
O O2 0.5354(4) 0.5232(4) 0.8073(3) 0.0699(10) Uani d . 1 1
O O3 1.0007(3) 0.7836(3) 0.7672(3) 0.0431(7) Uani d . 1 1
C C1 0.9785(5) 0.7523(5) 0.8998(4) 0.0377(9) Uani d . 1 1
C C2 1.0929(5) 0.7996(5) 0.9515(4) 0.0441(10) Uani d . 1 1
C C3 1.0787(5) 0.7621(5) 1.0868(4) 0.0521(12) Uani d . 1 1
H H3 1.1558 0.7935 1.1216 0.063 Uiso calc R 1 1
C C4 0.9514(5) 0.6788(5) 1.1700(4) 0.0494(11) Uani d . 1 1
C C5 0.8386(5) 0.6283(5) 1.1199(4) 0.0449(10) Uani d . 1 1
H H5 0.7545 0.5694 1.1763 0.054 Uiso calc R 1 1
C C6 0.8516(5) 0.6659(5) 0.9847(4) 0.0390(10) Uani d . 1 1
C C7 0.7392(5) 0.6132(5) 0.9260(4) 0.0409(10) Uani d . 1 1
H H7 0.6635 0.5423 0.9776 0.049 Uiso calc R 1 1
C C8 0.7458(5) 0.6672(5) 0.7984(4) 0.0382(9) Uani d . 1 1
C C9 0.8570(5) 0.7858(5) 0.7090(4) 0.0375(9) Uani d . 1 1
H H9 0.9015 0.7541 0.6261 0.045 Uiso calc R 1 1
C C10 0.7659(5) 0.9503(5) 0.6771(4) 0.0396(10) Uani d . 1 1
C C11 0.7715(6) 1.0345(6) 0.5490(5) 0.0570(12) Uani d . 1 1
H H11 0.8330 0.9893 0.4812 0.068 Uiso calc R 1 1
C C12 0.6882(7) 1.1838(7) 0.5188(5) 0.0702(15) Uani d . 1 1
H H12 0.6930 1.2391 0.4311 0.084 Uiso calc R 1 1
C C13 0.5985(6) 1.2509(6) 0.6174(6) 0.0680(15) Uani d . 1 1
H H13 0.5422 1.3526 0.5972 0.082 Uiso calc R 1 1
C C14 0.5908(6) 1.1686(6) 0.7473(5) 0.0576(13) Uani d . 1 1
H H14 0.5293 1.2144 0.8148 0.069 Uiso calc R 1 1
C C15 0.6736(5) 1.0198(5) 0.7763(4) 0.0447(10) Uani d . 1 1
H H15 0.6680 0.9643 0.8640 0.054 Uiso calc R 1 1

loop_
_atom_site_aniso_label
_atom_site_aniso_U_11
_atom_site_aniso_U_22
_atom_site_aniso_U_33
_atom_site_aniso_U_12
_atom_site_aniso_U_13
_atom_site_aniso_U_23
Br1 0.0462(3) 0.0659(4) 0.0820(4) -0.0181(2) -0.0097(2) -0.0162(3)
Br2 0.0990(4) 0.0991(5) 0.0454(3) 0.0001(4) -0.0277(3) -0.0197(3)
N1 0.046(2) 0.050(2) 0.052(3) -0.0092(18) -0.0085(19) -0.020(2)
O1 0.076(2) 0.092(3) 0.046(2) -0.024(2) -0.0183(18) -0.0163(19)
O2 0.071(2) 0.085(3) 0.066(2) -0.045(2) -0.0055(18) -0.023(2)
O3 0.0343(14) 0.0536(18) 0.0381(17) -0.0051(13) -0.0062(12) -0.0077(14)
C1 0.034(2) 0.037(2) 0.041(3) 0.0003(18) -0.0100(18) -0.0078(19)
C2 0.036(2) 0.041(2) 0.056(3) 0.0031(19) -0.012(2) -0.015(2)
C3 0.050(3) 0.056(3) 0.059(3) 0.003(2) -0.022(2) -0.024(3)
C4 0.050(3) 0.053(3) 0.044(3) 0.007(2) -0.014(2) -0.016(2)
C5 0.043(2) 0.045(3) 0.041(3) -0.001(2) -0.008(2) -0.006(2)
C6 0.041(2) 0.038(2) 0.038(2) -0.0024(18) -0.0117(19) -0.0065(19)
C7 0.040(2) 0.036(2) 0.045(3) -0.0062(18) -0.0043(19) -0.011(2)
C8 0.036(2) 0.040(2) 0.040(3) -0.0041(18) -0.0053(19) -0.015(2)
C9 0.037(2) 0.046(3) 0.032(2) -0.0069(18) -0.0066(18) -0.0113(19)
C10 0.036(2) 0.044(2) 0.041(3) -0.0084(19) -0.0094(19) -0.010(2)
C11 0.060(3) 0.060(3) 0.043(3) -0.002(2) -0.010(2) -0.005(2)
C12 0.076(3) 0.070(4) 0.053(3) 0.004(3) -0.019(3) -0.001(3)
C13 0.063(3) 0.046(3) 0.090(5) 0.003(3) -0.032(3) -0.001(3)
C14 0.055(3) 0.050(3) 0.073(4) -0.001(2) -0.016(3) -0.024(3)
C15 0.044(2) 0.043(3) 0.048(3) -0.007(2) -0.010(2) -0.011(2)

loop_
_atom_type_symbol
_atom_type_description
_atom_type_scat_dispersion_real
_atom_type_scat_dispersion_imag
_atom_type_scat_source
C C 0.0033 0.0016 'International Tables Vol C Tables 4.2.6.8 and 6.1.1.4'
H H 0.0000 0.0000 'International Tables Vol C Tables 4.2.6.8 and 6.1.1.4'
N N 0.0061 0.0033 'International Tables Vol C Tables 4.2.6.8 and 6.1.1.4'
O O 0.0106 0.0060 'International Tables Vol C Tables 4.2.6.8 and 6.1.1.4'
Br Br -0.2901 2.4595 'International Tables Vol C Tables 4.2.6.8 and 6.1.1.4'

loop_
_geom_angle_atom_site_label_1
_geom_angle_atom_site_label_2
_geom_angle_atom_site_label_3
_geom_angle
O2 N1 O1 124.0(4)
O2 N1 C8 119.0(4)
O1 N1 C8 116.9(4)
C1 O3 C9 119.2(3)
O3 C1 C2 118.3(4)
O3 C1 C6 122.2(3)
C2 C1 C6 119.4(4)
C1 C2 C3 119.7(4)
C1 C2 Br1 120.9(3)
C3 C2 Br1 119.4(3)
C4 C3 C2 120.5(4)
C4 C3 H3 119.7
C2 C3 H3 119.7
C3 C4 C5 120.5(4)
C3 C4 Br2 120.0(3)
C5 C4 Br2 119.6(4)
C4 C5 C6 119.4(4)
C4 C5 H5 120.3
C6 C5 H5 120.3
C5 C6 C1 120.6(4)
C5 C6 C7 121.9(4)
C1 C6 C7 117.4(4)
C8 C7 C6 118.9(4)
C8 C7 H7 120.6
C6 C7 H7 120.6
C7 C8 N1 119.4(4)
C7 C8 C9 124.5(4)
N1 C8 C9 116.0(4)
O3 C9 C8 109.5(3)
O3 C9 C10 110.4(3)
C8 C9 C10 113.3(3)
O3 C9 H9 107.8
C8 C9 H9 107.8
C10 C9 H9 107.8
C11 C10 C15 118.4(4)
C11 C10 C9 120.7(4)
C15 C10 C9 120.9(4)
C10 C11 C12 121.3(5)
C10 C11 H11 119.4
C12 C11 H11 119.4
C13 C12 C11 119.7(5)
C13 C12 H12 120.1
C11 C12 H12 120.1
C12 C13 C14 120.1(5)
C12 C13 H13 119.9
C14 C13 H13 119.9
C15 C14 C13 119.7(5)
C15 C14 H14 120.2
C13 C14 H14 120.2
C14 C15 C10 120.8(4)
C14 C15 H15 119.6
C10 C15 H15 119.6

loop_
_geom_bond_atom_site_label_1
_geom_bond_atom_site_label_2
_geom_bond_distance
Br1 C2 1.872(4)
Br2 C4 1.882(4)
N1 O2 1.214(4)
N1 O1 1.217(4)
N1 C8 1.453(5)
O3 C1 1.352(5)
O3 C9 1.465(4)
C1 C2 1.384(6)
C1 C6 1.391(6)
C2 C3 1.385(6)
C3 C4 1.373(6)
C3 H3 0.9300
C4 C5 1.376(6)
C5 C6 1.385(5)
C5 H5 0.9300
C6 C7 1.447(6)
C7 C8 1.316(5)
C7 H7 0.9300
C8 C9 1.487(6)
C9 C10 1.504(5)
C9 H9 0.9800
C10 C11 1.369(6)
C10 C15 1.382(6)
C11 C12 1.368(7)
C11 H11 0.9300
C12 C13 1.360(7)
C12 H12 0.9300
C13 C14 1.380(6)
C13 H13 0.9300
C14 C15 1.362(6)
C14 H14 0.9300
C15 H15 0.9300

loop_
_geom_hbond_atom_site_label_D
_geom_hbond_atom_site_label_H
_geom_hbond_atom_site_label_A
_geom_hbond_site_symmetry_A
_geom_hbond_distance_DH
_geom_hbond_distance_HA
_geom_hbond_distance_DA
_geom_hbond_angle_DHA
C5 H5 O2 2_667 0.93 2.61 3.404 143.73
C7 H7 O2 2_667 0.93 2.47 3.265 143.15

loop_
_geom_torsion_atom_site_label_1
_geom_torsion_atom_site_label_2
_geom_torsion_atom_site_label_3
_geom_torsion_atom_site_label_4
_geom_torsion
C9 O3 C1 C2 -159.3(3)
C9 O3 C1 C6 24.9(5)
O3 C1 C2 C3 -176.7(3)
C6 C1 C2 C3 -0.7(6)
O3 C1 C2 Br1 1.8(5)
C6 C1 C2 Br1 177.7(3)
C1 C2 C3 C4 -0.3(6)
Br1 C2 C3 C4 -178.7(3)
C2 C3 C4 C5 1.5(6)
C2 C3 C4 Br2 179.9(3)
C3 C4 C5 C6 -1.8(6)
Br2 C4 C5 C6 179.8(3)
C4 C5 C6 C1 0.8(6)
C4 C5 C6 C7 178.6(4)
O3 C1 C6 C5 176.3(3)
C2 C1 C6 C5 0.4(6)
O3 C1 C6 C7 -1.6(5)
C2 C1 C6 C7 -177.4(4)
C5 C6 C7 C8 172.6(4)
C1 C6 C7 C8 -9.6(6)
C6 C7 C8 N1 179.3(3)
C6 C7 C8 C9 -2.7(6)
O2 N1 C8 C7 1.8(6)
O1 N1 C8 C7 -179.0(4)
O2 N1 C8 C9 -176.3(3)
O1 N1 C8 C9 2.8(5)
C1 O3 C9 C8 -33.4(5)
C1 O3 C9 C10 92.0(4)
C7 C8 C9 O3 23.2(5)
N1 C8 C9 O3 -158.8(3)
C7 C8 C9 C10 -100.6(4)
N1 C8 C9 C10 77.5(4)
O3 C9 C10 C11 110.8(4)
C8 C9 C10 C11 -126.0(4)
O3 C9 C10 C15 -69.7(5)
C8 C9 C10 C15 53.5(5)
C15 C10 C11 C12 0.0(7)
C9 C10 C11 C12 179.5(5)
C10 C11 C12 C13 0.2(8)
C11 C12 C13 C14 -0.3(8)
C12 C13 C14 C15 0.1(7)
C13 C14 C15 C10 0.2(7)
C11 C10 C15 C14 -0.3(6)
C9 C10 C15 C14 -179.8(4)
